data_2207907
loop_
_publ_author_name
'You, Zhong-Lu'

_publ_section_title {4-Chloro-2-[(2-dimethylaminoethylimino)methyl]phenolato}thiocyanatocopper(II)
_journal_coeditor_code SU6254
_journal_issue 1
_journal_name_full 'Acta Crystallographica Section E'
_journal_page_first m47
_journal_page_last m48
_journal_paper_doi 10.1107/S1600536805040250
_journal_volume 62
_journal_year 2006
_chemical_formula_iupac '[Cu (C11 H14 Cl N2 O) (N C S)]'
_chemical_formula_moiety 'C12 H14 Cl Cu N3 O S'
_chemical_formula_sum 'C12 H14 Cl Cu N3 O S'
_chemical_formula_weight 347.31
_chemical_name_systematic {4-Chloro-2-[(2-dimethylaminoethylimino)methyl]phenolato}thiocyanatocopper(II)
_space_group_IT_number 62
_symmetry_cell_setting orthorhombic
_symmetry_space_group_name_Hall '-P 2ac 2n'
_symmetry_space_group_name_H-M 'P n m a'
_atom_sites_solution_hydrogens geom
_atom_sites_solution_primary direct
_atom_sites_solution_secondary difmap
_audit_creation_method SHELXL-97
_cell_angle_alpha 90.00
_cell_angle_beta 90.00
_cell_angle_gamma 90.00
_cell_formula_units_Z 4
_cell_length_a 19.172(2)
_cell_length_b 6.7640(10)
_cell_length_c 11.3340(10)
_cell_measurement_reflns_used 4650
_cell_measurement_temperature 298(2)
_cell_measurement_theta_max 27.21
_cell_measurement_theta_min 2.78
_cell_volume 1469.8(3)
_computing_cell_refinement 'SAINT (Bruker, 1998)'
_computing_data_collection 'SMART (Bruker, 1998)'
_computing_data_reduction SAINT
_computing_molecular_graphics 'SHELXTL (Sheldrick, 1997b)'
_computing_publication_material SHELXTL
_computing_structure_refinement 'SHELXL97 (Sheldrick, 1997a)'
_computing_structure_solution 'SHELXS97 (Sheldrick, 1997a)'
_diffrn_ambient_temperature 298(2)
_diffrn_measured_fraction_theta_full 0.997
_diffrn_measured_fraction_theta_max 0.997
_diffrn_measurement_device_type 'Bruker SMART CCD area-detector'
_diffrn_measurement_method \w
_diffrn_radiation_monochromator graphite
_diffrn_radiation_source 'fine-focus sealed tube'
_diffrn_radiation_type MoK\a
_diffrn_radiation_wavelength 0.71073
_diffrn_reflns_av_R_equivalents 0.0258
_diffrn_reflns_av_sigmaI/netI 0.0179
_diffrn_reflns_limit_h_max 24
_diffrn_reflns_limit_h_min -24
_diffrn_reflns_limit_k_max 8
_diffrn_reflns_limit_k_min -8
_diffrn_reflns_limit_l_max 14
_diffrn_reflns_limit_l_min -14
_diffrn_reflns_number 12043
_diffrn_reflns_theta_full 27.48
_diffrn_reflns_theta_max 27.48
_diffrn_reflns_theta_min 2.09
_diffrn_standards_decay_% 0
_diffrn_standards_number 0
_exptl_absorpt_coefficient_mu 1.804
_exptl_absorpt_correction_T_max 0.7143
_exptl_absorpt_correction_T_min 0.6923
_exptl_absorpt_correction_type multi-scan
_exptl_absorpt_process_details '(SADABS; Sheldrick, 1996)'
_exptl_crystal_colour blue
_exptl_crystal_density_diffrn 1.570
_exptl_crystal_density_method 'not measured'
_exptl_crystal_description block
_exptl_crystal_F_000 708
_exptl_crystal_size_max 0.22
_exptl_crystal_size_mid 0.20
_exptl_crystal_size_min 0.20
_refine_diff_density_max 0.773
_refine_diff_density_min -0.599
_refine_ls_extinction_coef 0.0051(8)
_refine_ls_extinction_expression Fc^*^=kFc[1+0.001xFc^2^\l^3^/sin(2\q)]^-1/4^
_refine_ls_extinction_method SHELXL97
_refine_ls_goodness_of_fit_ref 1.050
_refine_ls_hydrogen_treatment constr
_refine_ls_matrix_type full
_refine_ls_number_parameters 117
_refine_ls_number_reflns 1827
_refine_ls_number_restraints 0
_refine_ls_restrained_S_all 1.050
_refine_ls_R_factor_all 0.0414
_refine_ls_R_factor_gt 0.0349
_refine_ls_shift/su_max 0.000
_refine_ls_shift/su_mean 0.000
_refine_ls_structure_factor_coef Fsqd
_refine_ls_weighting_details 'calc w=1/[\s^2^(Fo^2^)+(0.053P)^2^+0.9005P] where P=(Fo^2^+2Fc^2^)/3'
_refine_ls_weighting_scheme calc
_refine_ls_wR_factor_gt 0.0949
_refine_ls_wR_factor_ref 0.0996
_reflns_number_gt 1558
_reflns_number_total 1827
_reflns_threshold_expression I>2\s(I)
_cod_data_source_file su6254.cif
_cod_data_source_block I
_cod_depositor_comments
;
The following automatic conversions were performed:
'_symmetry_cell_setting' value 'Orthorhombic' changed to 'orthorhombic'
according to '/home/saulius/struct/CIF-dictionaries/cif_core.dic'
dictionary named 'cif_core.dic' version 2.4.1 from 2010-06-29.

Automatic conversion script
Id: cif_fix_enum 1527 2010-12-29 10:47:43Z saulius 

The following automatic conversions were performed:

'_symmetry_cell_setting' value 'Orthorhombic' changed to
'orthorhombic' according to
/home/saulius/struct/CIF-dictionaries/cif_core.dic dictionary named
'cif_core.dic' version 2.4.1 from 2010-06-29.

Automatic conversion script
Id: cif_fix_values 1715 2011-07-08 13:25:40Z adriana 
;
_cod_database_code 2207907
_cod_database_fobs_code 2207907

loop_
_symmetry_equiv_pos_as_xyz
'x, y, z'
'-x+1/2, -y, z+1/2'
'-x, y+1/2, -z'
'x+1/2, -y+1/2, -z+1/2'
'-x, -y, -z'
'x-1/2, y, -z-1/2'
'x, -y-1/2, z'
'-x-1/2, y-1/2, z-1/2'

loop_
_atom_site_label
_atom_site_fract_x
_atom_site_fract_y
_atom_site_fract_z
_atom_site_U_iso_or_equiv
_atom_site_adp_type
_atom_site_calc_flag
_atom_site_refinement_flags
_atom_site_occupancy
_atom_site_type_symbol
Cu1 0.316105(18) 0.2500 0.13768(3) 0.04083(16) Uani d S 1 Cu
Cl1 0.65292(5) 0.2500 -0.15121(9) 0.0592(3) Uani d S 1 Cl
S1 0.08076(5) 0.2500 0.04135(13) 0.1106(7) Uani d S 1 S
O1 0.35797(11) 0.2500 -0.01487(19) 0.0456(5) Uani d S 1 O
N1 0.40484(14) 0.2500 0.2172(2) 0.0462(7) Uani d S 1 N
N2 0.27443(15) 0.2500 0.3063(3) 0.0615(9) Uani d S 1 N
N3 0.22355(15) 0.2500 0.0701(3) 0.0680(10) Uani d S 1 N
C1 0.47828(15) 0.2500 0.0449(3) 0.0351(6) Uani d S 1 C
C2 0.42428(15) 0.2500 -0.0404(3) 0.0363(6) Uani d S 1 C
C3 0.44440(18) 0.2500 -0.1602(3) 0.0472(8) Uani d S 1 C
H3 0.4100 0.2500 -0.2180 0.057 Uiso calc SR 1 H
C4 0.51288(18) 0.2500 -0.1941(3) 0.0482(8) Uani d S 1 C
H4 0.5245 0.2500 -0.2738 0.058 Uiso calc SR 1 H
C5 0.56501(16) 0.2500 -0.1085(3) 0.0426(7) Uani d S 1 C
C6 0.54859(15) 0.2500 0.0085(3) 0.0379(6) Uani d S 1 C
H6 0.5840 0.2500 0.0646 0.045 Uiso calc SR 1 H
C7 0.46528(16) 0.2500 0.1685(3) 0.0429(7) Uani d S 1 C
H7 0.5039 0.2500 0.2182 0.052 Uiso calc SR 1 H
C8 0.3988(2) 0.2500 0.3458(3) 0.0844(18) Uani d S 1 C
H8A 0.4020 0.3832 0.3745 0.101 Uiso d PR 0.50 H
H8B 0.4367 0.1758 0.3788 0.101 Uiso d PR 0.50 H
C9 0.3345(3) 0.1673(11) 0.3827(4) 0.0646(17) Uani d P 0.50 C
H9A 0.3364 0.0261 0.3748 0.077 Uiso d PR 0.50 H
H9B 0.3263 0.1982 0.4642 0.077 Uiso d PR 0.50 H
C10 0.2307(2) 0.0760(5) 0.3279(3) 0.0935(13) Uani d . 1 C
H10A 0.2570 -0.0417 0.3119 0.140 Uiso calc R 1 H
H10B 0.1906 0.0803 0.2772 0.140 Uiso calc R 1 H
H10C 0.2158 0.0754 0.4088 0.140 Uiso calc R 1 H
C11 0.16454(18) 0.2500 0.0584(3) 0.0614(11) Uani d S 1 C

loop_
_atom_site_aniso_label
_atom_site_aniso_U_11
_atom_site_aniso_U_22
_atom_site_aniso_U_33
_atom_site_aniso_U_12
_atom_site_aniso_U_13
_atom_site_aniso_U_23
Cu1 0.0279(2) 0.0560(3) 0.0386(2) 0.000 0.00528(14) 0.000
Cl1 0.0374(4) 0.0766(6) 0.0636(6) 0.000 0.0194(4) 0.000
S1 0.0299(5) 0.229(2) 0.0725(8) 0.000 0.0026(5) 0.000
O1 0.0290(10) 0.0694(15) 0.0384(11) 0.000 0.0023(9) 0.000
N1 0.0354(13) 0.0697(19) 0.0335(13) 0.000 0.0039(11) 0.000
N2 0.0365(14) 0.102(3) 0.0457(16) 0.000 0.0131(13) 0.000
N3 0.0339(15) 0.117(3) 0.0533(19) 0.000 0.0028(13) 0.000
C1 0.0320(13) 0.0366(14) 0.0366(14) 0.000 0.0035(11) 0.000
C2 0.0324(14) 0.0404(15) 0.0360(15) 0.000 0.0035(11) 0.000
C3 0.0398(16) 0.066(2) 0.0363(16) 0.000 0.0020(13) 0.000
C4 0.0489(18) 0.060(2) 0.0360(16) 0.000 0.0119(14) 0.000
C5 0.0346(15) 0.0452(17) 0.0480(17) 0.000 0.0121(13) 0.000
C6 0.0316(14) 0.0397(16) 0.0424(16) 0.000 0.0020(12) 0.000
C7 0.0313(14) 0.059(2) 0.0385(15) 0.000 -0.0009(12) 0.000
C8 0.049(2) 0.169(6) 0.0348(19) 0.000 0.0051(16) 0.000
C9 0.048(2) 0.109(5) 0.036(2) 0.001(3) 0.008(2) 0.010(2)
C10 0.122(3) 0.068(2) 0.090(2) 0.016(2) 0.061(2) 0.0184(19)
C11 0.0345(17) 0.110(3) 0.0395(18) 0.000 0.0062(14) 0.000

loop_
_atom_type_symbol
_atom_type_description
_atom_type_scat_dispersion_real
_atom_type_scat_dispersion_imag
_atom_type_scat_source
C C 0.0033 0.0016 'International Tables Vol C Tables 4.2.6.8 and 6.1.1.4'
H H 0.0000 0.0000 'International Tables Vol C Tables 4.2.6.8 and 6.1.1.4'
N N 0.0061 0.0033 'International Tables Vol C Tables 4.2.6.8 and 6.1.1.4'
O O 0.0106 0.0060 'International Tables Vol C Tables 4.2.6.8 and 6.1.1.4'
S S 0.1246 0.1234 'International Tables Vol C Tables 4.2.6.8 and 6.1.1.4'
Cl Cl 0.1484 0.1585 'International Tables Vol C Tables 4.2.6.8 and 6.1.1.4'
Cu Cu 0.3201 1.2651 'International Tables Vol C Tables 4.2.6.8 and 6.1.1.4'

loop_
_geom_angle_atom_site_label_1
_geom_angle_atom_site_label_2
_geom_angle_atom_site_label_3
_geom_angle_site_symmetry_1
_geom_angle_site_symmetry_3
_geom_angle
_geom_angle_publ_flag
O1 Cu1 N1 . . 93.02(10) y
O1 Cu1 N3 . . 91.56(12) y
N1 Cu1 N3 . . 175.41(12) y
O1 Cu1 N2 . . 177.79(11) y
N1 Cu1 N2 . . 84.76(12) y
N3 Cu1 N2 . . 90.65(13) y
C2 O1 Cu1 . . 127.7(2) ?
C7 N1 C8 . . 120.1(3) ?
C7 N1 Cu1 . . 126.6(2) ?
C8 N1 Cu1 . . 113.4(2) ?
C10 N2 C10 . 7_565 106.8(3) ?
C10 N2 C9 . 7_565 128.5(4) ?
C10 N2 C9 7_565 7_565 92.4(3) ?
C10 N2 C9 . . 92.4(3) ?
C10 N2 C9 7_565 . 128.5(4) ?
C10 N2 Cu1 . . 112.0(2) ?
C10 N2 Cu1 7_565 . 112.0(2) ?
C9 N2 Cu1 7_565 . 103.3(2) ?
C9 N2 Cu1 . . 103.3(2) ?
C11 N3 Cu1 . . 163.3(3) ?
C6 C1 C2 . . 119.9(3) ?
C6 C1 C7 . . 117.1(3) ?
C2 C1 C7 . . 123.0(3) ?
O1 C2 C3 . . 118.7(3) ?
O1 C2 C1 . . 124.1(3) ?
C3 C2 C1 . . 117.2(3) ?
C4 C3 C2 . . 122.2(3) ?
C4 C3 H3 . . 118.9 ?
C2 C3 H3 . . 118.9 ?
C3 C4 C5 . . 119.5(3) ?
C3 C4 H4 . . 120.2 ?
C5 C4 H4 . . 120.2 ?
C6 C5 C4 . . 120.8(3) ?
C6 C5 Cl1 . . 119.4(3) ?
C4 C5 Cl1 . . 119.8(3) ?
C5 C6 C1 . . 120.4(3) ?
C5 C6 H6 . . 119.8 ?
C1 C6 H6 . . 119.8 ?
N1 C7 C1 . . 125.6(3) ?
N1 C7 H7 . . 117.2 ?
C1 C7 H7 . . 117.2 ?
C9 C8 C9 . 7_565 46.5(6) ?
C9 C8 N1 . . 111.3(3) ?
C9 C8 N1 7_565 . 111.3(3) ?
C9 C8 H8A . . 109.0 ?
C9 C8 H8A 7_565 . 65.5 ?
N1 C8 H8A . . 109.4 ?
C9 C8 H8B . . 109.7 ?
C9 C8 H8B 7_565 . 138.6 ?
N1 C8 H8B . . 109.2 ?
H8A C8 H8B . . 108.0 ?
C9 C9 C8 7_565 . 66.8(3) ?
C9 C9 N2 7_565 . 68.8(3) ?
C8 C9 N2 . . 109.9(4) ?
C9 C9 H9A 7_565 . 174.2 ?
C8 C9 H9A . . 109.4 ?
N2 C9 H9A . . 109.6 ?
C9 C9 H9B 7_565 . 77.4 ?
C8 C9 H9B . . 110.0 ?
N2 C9 H9B . . 109.7 ?
H9A C9 H9B . . 108.2 ?
N2 C10 H10A . . 109.5 ?
N2 C10 H10B . . 109.5 ?
H10A C10 H10B . . 109.5 ?
N2 C10 H10C . . 109.5 ?
H10A C10 H10C . . 109.5 ?
H10B C10 H10C . . 109.5 ?
N3 C11 S1 . . 179.8(4) ?

loop_
_geom_bond_atom_site_label_1
_geom_bond_atom_site_label_2
_geom_bond_site_symmetry_2
_geom_bond_distance
_geom_bond_publ_flag
Cu1 O1 . 1.906(2) y
Cu1 N1 . 1.925(3) y
Cu1 N3 . 1.932(3) y
Cu1 N2 . 2.071(3) y
Cl1 C5 . 1.754(3) ?
S1 C11 . 1.618(4) ?
O1 C2 . 1.304(4) ?
N1 C7 . 1.284(4) ?
N1 C8 . 1.462(4) ?
N2 C10 . 1.466(4) ?
N2 C10 7_565 1.466(4) ?
N2 C9 7_565 1.546(6) ?
N2 C9 . 1.546(6) ?
N3 C11 . 1.139(5) ?
C1 C6 . 1.410(4) ?
C1 C2 . 1.417(4) ?
C1 C7 . 1.423(4) ?
C2 C3 . 1.411(4) ?
C3 C4 . 1.368(5) ?
C3 H3 . 0.9300 ?
C4 C5 . 1.393(5) ?
C4 H4 . 0.9300 ?
C5 C6 . 1.363(5) ?
C6 H6 . 0.9300 ?
C7 H7 . 0.9300 ?
C8 C9 . 1.416(6) ?
C8 C9 7_565 1.416(6) ?
C8 H8A . 0.9601 ?
C8 H8B . 0.9599 ?
C9 C9 7_565 1.118(14) ?
C9 H9A . 0.9600 ?
C9 H9B . 0.9600 ?
C10 H10A . 0.9600 ?
C10 H10B . 0.9600 ?
C10 H10C . 0.9600 ?

loop_
_geom_torsion_atom_site_label_1
_geom_torsion_atom_site_label_2
_geom_torsion_atom_site_label_3
_geom_torsion_atom_site_label_4
_geom_torsion_site_symmetry_1
_geom_torsion_site_symmetry_4
_geom_torsion
N1 Cu1 O1 C2 . . 0.0
N3 Cu1 O1 C2 . . 180.0
O1 Cu1 N1 C7 . . 0.0
N2 Cu1 N1 C7 . . 180.0
O1 Cu1 N1 C8 . . 180.0
N2 Cu1 N1 C8 . . 0.0
N1 Cu1 N2 C10 . . -120.0(2)
N3 Cu1 N2 C10 . . 60.0(2)
N1 Cu1 N2 C10 . 7_565 120.0(2)
N3 Cu1 N2 C10 . 7_565 -60.0(2)
N1 Cu1 N2 C9 . 7_565 21.8(3)
N3 Cu1 N2 C9 . 7_565 -158.2(3)
N1 Cu1 N2 C9 . . -21.8(3)
N3 Cu1 N2 C9 . . 158.2(3)
O1 Cu1 N3 C11 . . 180.0
N2 Cu1 N3 C11 . . 0.0
Cu1 O1 C2 C3 . . 180.0
Cu1 O1 C2 C1 . . 0.0
C6 C1 C2 O1 . . 180.0
C7 C1 C2 O1 . . 0.0
C6 C1 C2 C3 . . 0.0
C7 C1 C2 C3 . . 180.0
O1 C2 C3 C4 . . 180.0
C1 C2 C3 C4 . . 0.0
C2 C3 C4 C5 . . 0.0
C3 C4 C5 C6 . . 0.0
C3 C4 C5 Cl1 . . 180.0
C4 C5 C6 C1 . . 0.0
Cl1 C5 C6 C1 . . 180.0
C2 C1 C6 C5 . . 0.0
C7 C1 C6 C5 . . 180.0
C8 N1 C7 C1 . . 180.0
Cu1 N1 C7 C1 . . 0.0
C6 C1 C7 N1 . . 180.0
C2 C1 C7 N1 . . 0.0
C7 N1 C8 C9 . . -154.9(3)
Cu1 N1 C8 C9 . . 25.1(3)
C7 N1 C8 C9 . 7_565 154.9(3)
Cu1 N1 C8 C9 . 7_565 -25.1(3)
N1 C8 C9 C9 . 7_565 -99.7(2)
C9 C8 C9 N2 7_565 . 55.0(4)
N1 C8 C9 N2 . . -44.7(5)
C10 N2 C9 C9 . 7_565 -151.5(2)
C10 N2 C9 C9 7_565 7_565 -37.6(3)
Cu1 N2 C9 C9 . 7_565 95.25(11)
C10 N2 C9 C8 . . 154.7(4)
C10 N2 C9 C8 7_565 . -91.4(4)
C9 N2 C9 C8 7_565 . -53.8(4)
Cu1 N2 C9 C8 . . 41.4(4)
